data_7716761
loop_
_publ_author_name
'Wang, Xuan'
'Zhang, Nan'
'Kou, Hui-Zhong'

_publ_section_title
;
 Substituent effects on spin-crossover Fe(II)N<sub>4</sub>O<sub>2</sub>
 pyrenylhydrazone complexes.
;
_journal_issue 40
_journal_name_full 'Dalton transactions (Cambridge, England : 2003)'
_journal_page_first 16592
_journal_page_last 16597
_journal_paper_doi 10.1039/d4dt00904e
_journal_volume 53
_journal_year 2024
_chemical_formula_moiety 'C50 H36 Fe N6 O2,6[H2O]'
_chemical_formula_sum 'C50 H48 Fe N6 O8'
_chemical_formula_weight 916.79
_space_group_crystal_system tetragonal
_space_group_IT_number 88
_space_group_name_Hall '-I 4ad'
_space_group_name_H-M_alt 'I 41/a :2'
_atom_sites_solution_hydrogens geom
_audit_creation_date 2024-02-28
_audit_creation_method
;
Olex2 1.3
(compiled 2020.11.12 svn.r5f609507 for OlexSys, GUI svn.r6408)
;
_audit_update_record
;
2024-03-08 deposited with the CCDC.	2024-07-18 downloaded from the CCDC.
;
_cell_angle_alpha 90
_cell_angle_beta 90
_cell_angle_gamma 90
_cell_formula_units_Z 8
_cell_length_a 15.7568(8)
_cell_length_b 15.7568(8)
_cell_length_c 38.012(2)
_cell_measurement_reflns_used 5207
_cell_measurement_temperature 220.00(10)
_cell_measurement_theta_max 25.6430
_cell_measurement_theta_min 3.9710
_cell_volume 9437.5(8)
_computing_cell_refinement 'CrysAlisPro 1.171.40.82a (Rigaku OD, 2020)'
_computing_data_collection 'CrysAlisPro 1.171.40.82a (Rigaku OD, 2020)'
_computing_data_reduction 'CrysAlisPro 1.171.40.82a (Rigaku OD, 2020)'
_computing_molecular_graphics 'Olex2 1.3 (Dolomanov et al., 2009)'
_computing_publication_material 'Olex2 1.3 (Dolomanov et al., 2009)'
_computing_structure_refinement 'SHELXL 2018/3 (Sheldrick, 2015)'
_computing_structure_solution 'SHELXT 2014/5 (Sheldrick, 2014)'
_diffrn_ambient_environment N~2~
_diffrn_ambient_temperature 220.00(10)
_diffrn_detector 'CCD plate'
_diffrn_detector_area_resol_mean 5.2137
_diffrn_detector_type AtlasS2
_diffrn_measured_fraction_theta_full 0.997
_diffrn_measured_fraction_theta_max 0.858
_diffrn_measurement_details
;
List of Runs (angles in degrees, time in seconds):

  # Type    Start    End  Width  t~exp~   \w     \q     \k     \f   Frames
#--------------------------------------------------------------------------
  1  \w     31.00  60.00   1.00    9.59    --  -10.83  38.00 120.00   29
  2  \w    -34.00  17.00   1.00    9.59    --  -10.83  77.00 120.00   51
  3  \w    -31.00  -2.00   1.00    9.59    --  -10.83  38.00 120.00   29
;
_diffrn_measurement_device 'four-circle diffractometer'
_diffrn_measurement_device_type 'SuperNova, Dual, Cu at home/near, AtlasS2'
_diffrn_measurement_method '\w scans'
_diffrn_orient_matrix_type 'CrysAlisPro convention (1999,Acta A55,543-557)'
_diffrn_orient_matrix_UB_11 0.0295411000
_diffrn_orient_matrix_UB_12 -0.0198251000
_diffrn_orient_matrix_UB_13 0.0114342000
_diffrn_orient_matrix_UB_21 -0.0255066000
_diffrn_orient_matrix_UB_22 -0.0370570000
_diffrn_orient_matrix_UB_23 0.0003420000
_diffrn_orient_matrix_UB_31 0.0223304000
_diffrn_orient_matrix_UB_32 -0.0162917000
_diffrn_orient_matrix_UB_33 -0.0147381000
_diffrn_radiation_monochromator mirror
_diffrn_radiation_probe x-ray
_diffrn_radiation_type 'Mo K\a'
_diffrn_radiation_wavelength 0.71073
_diffrn_reflns_av_R_equivalents 0.0739
_diffrn_reflns_av_unetI/netI 0.1051
_diffrn_reflns_Laue_measured_fraction_full 0.997
_diffrn_reflns_Laue_measured_fraction_max 0.858
_diffrn_reflns_limit_h_max 8
_diffrn_reflns_limit_h_min -21
_diffrn_reflns_limit_k_max 16
_diffrn_reflns_limit_k_min -20
_diffrn_reflns_limit_l_max 34
_diffrn_reflns_limit_l_min -51
_diffrn_reflns_number 12828
_diffrn_reflns_point_group_measured_fraction_full 0.997
_diffrn_reflns_point_group_measured_fraction_max 0.858
_diffrn_reflns_theta_full 25.242
_diffrn_reflns_theta_max 29.432
_diffrn_reflns_theta_min 3.657
_diffrn_source 'micro-focus sealed X-ray tube'
_diffrn_source_type 'SuperNova (Mo) X-ray Source'
_exptl_absorpt_coefficient_mu 0.362
_exptl_absorpt_correction_T_max 1.00000
_exptl_absorpt_correction_T_min 0.85713
_exptl_absorpt_correction_type multi-scan
_exptl_absorpt_process_details
;
CrysAlisPro 1.171.40.82a (Rigaku Oxford Diffraction, 2020)
Empirical absorption correction using spherical harmonics,
implemented in SCALE3 ABSPACK scaling algorithm.
;
_exptl_crystal_colour green
_exptl_crystal_density_diffrn 1.290
_exptl_crystal_description flake
_exptl_crystal_F_000 3840
_exptl_crystal_size_max 0.2
_exptl_crystal_size_mid 0.15
_exptl_crystal_size_min 0.10
_refine_diff_density_max 0.497
_refine_diff_density_min -0.716
_refine_diff_density_rms 0.073
_refine_ls_extinction_method none
_refine_ls_goodness_of_fit_ref 1.069
_refine_ls_hydrogen_treatment constr
_refine_ls_matrix_type full
_refine_ls_number_parameters 269
_refine_ls_number_reflns 5614
_refine_ls_number_restraints 0
_refine_ls_restrained_S_all 1.069
_refine_ls_R_factor_all 0.1516
_refine_ls_R_factor_gt 0.0969
_refine_ls_shift/su_max 0.001
_refine_ls_shift/su_mean 0.000
_refine_ls_structure_factor_coef Fsqd
_refine_ls_weighting_details 'w=1/[\s^2^(Fo^2^)+(0.1224P)^2^+13.5962P] where P=(Fo^2^+2Fc^2^)/3'
_refine_ls_weighting_scheme calc
_refine_ls_wR_factor_gt 0.2603
_refine_ls_wR_factor_ref 0.3004
_reflns_Friedel_coverage 0.000
_reflns_number_gt 2887
_reflns_number_total 5614
_reflns_threshold_expression 'I > 2\s(I)'
_cod_data_source_file d4dt00904e2.cif
_cod_data_source_block exp_7949
_cod_depositor_comments 'Adding full bibliography for 7716761--7716766.cif.'
_cod_original_cell_volume 9437.5(11)
_cod_original_sg_symbol_H-M 'I 41/a'
_cod_database_code 7716761
_shelx_shelxl_version_number 2018/3
_chemical_oxdiff_formula CHONFeCl
_chemical_oxdiff_usercomment CHONFeCl
_shelx_space_group_comment
;
The symmetry employed for this shelxl refinement is uniquely defined
by the following loop, which should always be used as a source of
symmetry information in preference to the above space-group names.
They are only intended as comments.
;
_reflns_odcompleteness_completeness 99.63
_reflns_odcompleteness_iscentric 1
_reflns_odcompleteness_theta 26.32
_olex2_refinement_description
;
1. Fixed Uiso
 At 1.2 times of:
  All C(H) groups
 At 1.5 times of:
  All C(H,H,H) groups
2.a Aromatic/amide H refined with riding coordinates:
 C00B(H00B), C00G(H00G), C00J(H00J), C00K(H00K), C00M(H00M), C00N(H00N),
 C00O(H00O), C00P(H00P), C00Q(H00Q), C00R(H00R), C00T(H00T), C00V(H00V)
2.b Idealised Me refined as rotating group:
 C00L(H00A,H00C,H00D), C00S(H00E,H00F,H00H)
;
_smtbx_masks_special_details
;
A solvent mask was calculated and 477 electrons were 
found in a volume of 2298\%A^3^ in 4 voids per unit cell. 
This is consistent with the presence of 
6[H2O] per Formula Unit 
which account for 480 electrons per unit cell.
;
_smtbx_masks_void_probe_radius 1.2
_smtbx_masks_void_truncation_radius 1.2
_olex2_submission_special_instructions 'No special instructions were received'
_oxdiff_exptl_absorpt_empirical_details
;
Empirical correction (ABSPACK) includes:
- Absorption correction using spherical harmonics
- Frame scaling
;
_oxdiff_exptl_absorpt_empirical_full_max 1.158
_oxdiff_exptl_absorpt_empirical_full_min 0.862

loop_
_space_group_symop_operation_xyz
'x, y, z'
'-x+1/2, -y, z+1/2'
'-y+3/4, x+1/4, z+1/4'
'y+3/4, -x+3/4, z+3/4'
'x+1/2, y+1/2, z+1/2'
'-x+1, -y+1/2, z+1'
'-y+5/4, x+3/4, z+3/4'
'y+5/4, -x+5/4, z+5/4'
'-x, -y, -z'
'x-1/2, y, -z-1/2'
'y-3/4, -x-1/4, -z-1/4'
'-y-3/4, x-3/4, -z-3/4'
'-x+1/2, -y+1/2, -z+1/2'
'x, y+1/2, -z'
'y-1/4, -x+1/4, -z+1/4'
'-y-1/4, x-1/4, -z-1/4'

loop_
_atom_site_label
_atom_site_type_symbol
_atom_site_fract_x
_atom_site_fract_y
_atom_site_fract_z
_atom_site_U_iso_or_equiv
_atom_site_adp_type
_atom_site_occupancy
_atom_site_site_symmetry_order
_atom_site_calc_flag
_atom_site_refinement_flags_posn
_atom_site_refinement_flags_adp
_atom_site_refinement_flags_occupancy
_atom_site_disorder_assembly
_atom_site_disorder_group
Fe01 Fe 1.000000 0.250000 0.22866(2) 0.0475(3) Uani 1 2 d S T P . .
O002 O 0.9455(2) 0.3362(3) 0.26379(8) 0.0624(10) Uani 1 1 d . . . . .
N003 N 1.0881(2) 0.3470(3) 0.23514(10) 0.0530(10) Uani 1 1 d . . . . .
N004 N 1.0680(3) 0.4150(3) 0.25656(10) 0.0569(11) Uani 1 1 d . . . . .
N005 N 1.1075(2) 0.2202(3) 0.19237(9) 0.0498(10) Uani 1 1 d . . . . .
C006 C 0.8669(3) 0.4913(3) 0.38424(11) 0.0553(13) Uani 1 1 d . . . . .
C007 C 0.9570(3) 0.4676(4) 0.29398(12) 0.0565(13) Uani 1 1 d . . . . .
C008 C 0.9912(3) 0.4001(4) 0.26956(12) 0.0542(13) Uani 1 1 d . . . . .
C009 C 0.8954(3) 0.5109(3) 0.34982(12) 0.0542(12) Uani 1 1 d . . . . .
C00A C 1.1642(3) 0.3409(3) 0.22306(12) 0.0524(12) Uani 1 1 d . . . . .
C00B C 0.9362(3) 0.3628(3) 0.34248(14) 0.0607(13) Uani 1 1 d . . . . .
H00B H 0.959995 0.319524 0.328623 0.073 Uiso 1 1 calc R U . . .
C00C C 0.9291(3) 0.4467(3) 0.32768(12) 0.0498(11) Uani 1 1 d . . . . .
C00D C 1.1773(3) 0.2661(3) 0.20042(12) 0.0547(12) Uani 1 1 d . . . . .
C00E C 0.8739(3) 0.4076(4) 0.39699(14) 0.0630(14) Uani 1 1 d . . . . .
C00F C 0.8319(4) 0.5568(4) 0.40553(14) 0.0680(15) Uani 1 1 d . . . . .
C00G C 0.9516(4) 0.5500(4) 0.28288(12) 0.0657(15) Uani 1 1 d . . . . .
H00G H 0.972253 0.564101 0.260432 0.079 Uiso 1 1 calc R U . . .
C00H C 1.1152(4) 0.1528(4) 0.17076(15) 0.0641(14) Uani 1 1 d . . . . .
C00I C 0.8879(4) 0.5953(4) 0.33694(13) 0.0675(15) Uani 1 1 d . . . . .
C00J C 0.9106(4) 0.3440(4) 0.37496(15) 0.0694(15) Uani 1 1 d . . . . .
H00J H 0.916666 0.288328 0.383456 0.083 Uiso 1 1 calc R U . . .
C00K C 0.8127(4) 0.4525(5) 0.45254(15) 0.0837(19) Uani 1 1 d . . . . .
H00K H 0.795522 0.439533 0.475606 0.100 Uiso 1 1 calc R U . . .
C00L C 1.0372(4) 0.1054(4) 0.16264(18) 0.0863(19) Uani 1 1 d . . . . .
H00A H 1.014000 0.081649 0.184134 0.129 Uiso 1 1 calc R U . . .
H00C H 1.050116 0.059910 0.146304 0.129 Uiso 1 1 calc R U . . .
H00D H 0.995907 0.143400 0.152118 0.129 Uiso 1 1 calc R U . . .
C00M C 0.9166(4) 0.6134(4) 0.30357(18) 0.0842(18) Uani 1 1 d . . . . .
H00M H 0.912471 0.668956 0.294778 0.101 Uiso 1 1 calc R U . . .
C00N C 1.2575(4) 0.2428(4) 0.18817(17) 0.0742(16) Uani 1 1 d . . . . .
H00N H 1.305569 0.275060 0.194155 0.089 Uiso 1 1 calc R U . . .
C00O C 1.1934(4) 0.1296(4) 0.15805(19) 0.0853(19) Uani 1 1 d . . . . .
H00O H 1.197972 0.083221 0.142609 0.102 Uiso 1 1 calc R U . . .
C00P C 0.8050(4) 0.5342(4) 0.44011(15) 0.0797(18) Uani 1 1 d . . . . .
H00P H 0.781426 0.576043 0.454761 0.096 Uiso 1 1 calc R U . . .
C00Q C 0.8517(5) 0.6580(4) 0.36000(17) 0.087(2) Uani 1 1 d . . . . .
H00Q H 0.844939 0.713642 0.351567 0.104 Uiso 1 1 calc R U . . .
C00R C 0.8456(4) 0.3894(4) 0.43115(16) 0.0810(17) Uani 1 1 d . . . . .
H00R H 0.849095 0.333505 0.439664 0.097 Uiso 1 1 calc R U . . .
C00S C 1.2353(4) 0.4010(4) 0.23045(18) 0.0823(19) Uani 1 1 d . . . . .
H00E H 1.214914 0.446937 0.245171 0.123 Uiso 1 1 calc R U . . .
H00F H 1.256606 0.423884 0.208476 0.123 Uiso 1 1 calc R U . . .
H00H H 1.280597 0.371103 0.242518 0.123 Uiso 1 1 calc R U . . .
C00T C 0.8275(5) 0.6406(4) 0.39282(15) 0.087(2) Uani 1 1 d . . . . .
H00T H 0.807430 0.684288 0.407462 0.104 Uiso 1 1 calc R U . . .
C00V C 1.2651(5) 0.1736(5) 0.1677(2) 0.094(2) Uani 1 1 d . . . . .
H00V H 1.318869 0.155454 0.160036 0.113 Uiso 1 1 calc R U . . .

loop_
_atom_site_aniso_label
_atom_site_aniso_U_11
_atom_site_aniso_U_22
_atom_site_aniso_U_33
_atom_site_aniso_U_23
_atom_site_aniso_U_13
_atom_site_aniso_U_12
Fe01 0.0422(5) 0.0631(7) 0.0372(5) 0.000 0.000 -0.0028(4)
O002 0.0464(19) 0.090(3) 0.0509(19) -0.0262(18) 0.0039(15) -0.0139(18)
N003 0.039(2) 0.071(3) 0.049(2) -0.004(2) 0.0012(17) -0.0002(19)
N004 0.049(2) 0.073(3) 0.049(2) -0.011(2) 0.0012(18) -0.002(2)
N005 0.052(2) 0.056(2) 0.0407(19) 0.0034(17) 0.0044(17) 0.0034(19)
C006 0.065(3) 0.066(3) 0.035(2) -0.009(2) -0.002(2) 0.009(3)
C007 0.049(3) 0.076(4) 0.045(2) -0.020(2) -0.006(2) -0.002(3)
C008 0.038(2) 0.079(4) 0.045(2) -0.017(2) -0.0041(19) -0.006(2)
C009 0.050(3) 0.064(3) 0.049(3) -0.014(2) -0.005(2) 0.010(2)
C00A 0.045(3) 0.067(3) 0.045(2) -0.002(2) 0.003(2) 0.004(2)
C00B 0.065(3) 0.057(3) 0.060(3) -0.022(2) 0.000(3) 0.010(3)
C00C 0.043(2) 0.061(3) 0.045(2) -0.020(2) -0.0077(19) 0.003(2)
C00D 0.053(3) 0.064(3) 0.047(2) 0.011(2) 0.012(2) 0.002(2)
C00E 0.065(3) 0.069(3) 0.055(3) -0.014(3) 0.006(3) 0.008(3)
C00F 0.071(4) 0.085(4) 0.048(3) -0.020(3) -0.001(3) 0.016(3)
C00G 0.074(4) 0.089(4) 0.033(2) 0.001(3) -0.001(2) 0.013(3)
C00H 0.069(4) 0.061(3) 0.063(3) -0.001(3) 0.013(3) 0.006(3)
C00I 0.078(4) 0.079(4) 0.045(3) 0.001(3) -0.003(3) 0.019(3)
C00J 0.084(4) 0.059(3) 0.065(3) 0.011(3) 0.007(3) 0.009(3)
C00K 0.109(5) 0.095(5) 0.047(3) 0.002(3) 0.016(3) 0.022(4)
C00L 0.073(4) 0.094(5) 0.092(5) -0.033(4) -0.001(3) 0.005(4)
C00M 0.097(5) 0.070(4) 0.085(4) 0.011(3) 0.015(4) 0.006(4)
C00N 0.053(3) 0.081(4) 0.089(4) 0.000(3) 0.022(3) 0.003(3)
C00O 0.085(5) 0.075(4) 0.096(5) -0.002(4) 0.039(4) 0.003(4)
C00P 0.090(4) 0.090(5) 0.059(3) -0.021(3) 0.011(3) 0.019(4)
C00Q 0.127(6) 0.063(4) 0.071(4) -0.006(3) 0.009(4) 0.035(4)
C00R 0.094(5) 0.081(4) 0.068(4) 0.008(3) 0.008(3) 0.014(4)
C00S 0.048(3) 0.105(5) 0.094(4) -0.029(4) 0.013(3) -0.014(3)
C00T 0.120(6) 0.086(5) 0.055(3) -0.019(3) 0.003(3) 0.039(4)
C00V 0.086(5) 0.088(5) 0.109(5) 0.025(4) 0.042(4) 0.020(4)

loop_
_atom_type_symbol
_atom_type_description
_atom_type_scat_dispersion_real
_atom_type_scat_dispersion_imag
_atom_type_scat_source
C C 0.0033 0.0016 'International Tables Vol C Tables 4.2.6.8 and 6.1.1.4'
H H 0.0000 0.0000 'International Tables Vol C Tables 4.2.6.8 and 6.1.1.4'
Fe Fe 0.3463 0.8444 'International Tables Vol C Tables 4.2.6.8 and 6.1.1.4'
N N 0.0061 0.0033 'International Tables Vol C Tables 4.2.6.8 and 6.1.1.4'
O O 0.0106 0.0060 'International Tables Vol C Tables 4.2.6.8 and 6.1.1.4'

loop_
_geom_angle_atom_site_label_1
_geom_angle_atom_site_label_2
_geom_angle_atom_site_label_3
_geom_angle
_geom_angle_site_symmetry_1
_geom_angle_site_symmetry_3
_geom_angle_publ_flag
O002 Fe01 O002 100.6(2) . 6_654 ?
O002 Fe01 N005 86.92(14) 6_654 . ?
O002 Fe01 N005 147.42(14) . . ?
O002 Fe01 N005 86.92(14) . 6_654 ?
O002 Fe01 N005 147.42(14) 6_654 6_654 ?
N003 Fe01 O002 73.78(14) 6_654 6_654 ?
N003 Fe01 O002 73.78(14) . . ?
N003 Fe01 O002 97.35(15) 6_654 . ?
N003 Fe01 O002 97.35(15) . 6_654 ?
N003 Fe01 N003 166.4(2) . 6_654 ?
N003 Fe01 N005 115.14(15) . 6_654 ?
N003 Fe01 N005 115.14(15) 6_654 . ?
N003 Fe01 N005 73.83(15) . . ?
N003 Fe01 N005 73.83(15) 6_654 6_654 ?
N005 Fe01 N005 103.77(19) . 6_654 ?
C008 O002 Fe01 113.3(3) . . ?
N004 N003 Fe01 119.1(3) . . ?
C00A N003 Fe01 121.6(4) . . ?
C00A N003 N004 118.8(4) . . ?
C008 N004 N003 106.9(4) . . ?
C00D N005 Fe01 111.4(3) . . ?
C00H N005 Fe01 127.5(3) . . ?
C00H N005 C00D 119.1(4) . . ?
C009 C006 C00F 119.4(5) . . ?
C00E C006 C009 119.7(4) . . ?
C00E C006 C00F 120.9(5) . . ?
C00C C007 C008 120.8(5) . . ?
C00G C007 C008 120.0(5) . . ?
C00G C007 C00C 119.2(4) . . ?
O002 C008 N004 126.8(4) . . ?
O002 C008 C007 117.8(4) . . ?
N004 C008 C007 115.4(4) . . ?
C006 C009 C00C 120.8(5) . . ?
C006 C009 C00I 119.6(4) . . ?
C00C C009 C00I 119.6(5) . . ?
N003 C00A C00D 113.5(4) . . ?
N003 C00A C00S 125.7(5) . . ?
C00D C00A C00S 120.8(4) . . ?
C00C C00B H00B 118.6 . . ?
C00J C00B H00B 118.6 . . ?
C00J C00B C00C 122.8(5) . . ?
C007 C00C C009 119.7(5) . . ?
C007 C00C C00B 123.4(4) . . ?
C009 C00C C00B 116.8(4) . . ?
N005 C00D C00A 116.5(4) . . ?
N005 C00D C00N 121.4(5) . . ?
C00N C00D C00A 122.1(5) . . ?
C006 C00E C00J 119.1(5) . . ?
C00R C00E C006 119.0(5) . . ?
C00R C00E C00J 121.9(6) . . ?
C006 C00F C00P 117.3(6) . . ?
C00T C00F C006 120.3(5) . . ?
C00T C00F C00P 122.4(5) . . ?
C007 C00G H00G 118.9 . . ?
C007 C00G C00M 122.3(5) . . ?
C00M C00G H00G 118.9 . . ?
N005 C00H C00L 116.9(5) . . ?
N005 C00H C00O 120.3(6) . . ?
C00O C00H C00L 122.8(6) . . ?
C009 C00I C00Q 117.8(5) . . ?
C00M C00I C009 118.9(5) . . ?
C00M C00I C00Q 123.4(6) . . ?
C00B C00J C00E 120.7(5) . . ?
C00B C00J H00J 119.7 . . ?
C00E C00J H00J 119.7 . . ?
C00P C00K H00K 119.9 . . ?
C00P C00K C00R 120.2(6) . . ?
C00R C00K H00K 119.9 . . ?
C00H C00L H00A 109.5 . . ?
C00H C00L H00C 109.5 . . ?
C00H C00L H00D 109.5 . . ?
H00A C00L H00C 109.5 . . ?
H00A C00L H00D 109.5 . . ?
H00C C00L H00D 109.5 . . ?
C00G C00M H00M 119.8 . . ?
C00I C00M C00G 120.3(6) . . ?
C00I C00M H00M 119.8 . . ?
C00D C00N H00N 120.4 . . ?
C00V C00N C00D 119.1(6) . . ?
C00V C00N H00N 120.4 . . ?
C00H C00O H00O 119.7 . . ?
C00H C00O C00V 120.7(6) . . ?
C00V C00O H00O 119.7 . . ?
C00F C00P H00P 119.2 . . ?
C00K C00P C00F 121.6(5) . . ?
C00K C00P H00P 119.2 . . ?
C00I C00Q H00Q 118.6 . . ?
C00T C00Q C00I 122.9(6) . . ?
C00T C00Q H00Q 118.6 . . ?
C00E C00R H00R 119.5 . . ?
C00K C00R C00E 121.0(6) . . ?
C00K C00R H00R 119.5 . . ?
C00A C00S H00E 109.5 . . ?
C00A C00S H00F 109.5 . . ?
C00A C00S H00H 109.5 . . ?
H00E C00S H00F 109.5 . . ?
H00E C00S H00H 109.5 . . ?
H00F C00S H00H 109.5 . . ?
C00F C00T H00T 120.0 . . ?
C00Q C00T C00F 120.0(5) . . ?
C00Q C00T H00T 120.0 . . ?
C00N C00V C00O 119.3(6) . . ?
C00N C00V H00V 120.3 . . ?
C00O C00V H00V 120.3 . . ?

loop_
_geom_bond_atom_site_label_1
_geom_bond_atom_site_label_2
_geom_bond_distance
_geom_bond_site_symmetry_2
_geom_bond_publ_flag
Fe01 O002 2.090(3) 6_654 ?
Fe01 O002 2.090(3) . ?
Fe01 N003 2.079(4) 6_654 ?
Fe01 N003 2.079(4) . ?
Fe01 N005 2.235(4) . ?
Fe01 N005 2.235(4) 6_654 ?
O002 C008 1.257(6) . ?
N003 N004 1.382(6) . ?
N003 C00A 1.289(6) . ?
N004 C008 1.328(6) . ?
N005 C00D 1.351(6) . ?
N005 C00H 1.349(6) . ?
C006 C009 1.417(7) . ?
C006 C00E 1.410(7) . ?
C006 C00F 1.422(7) . ?
C007 C008 1.510(7) . ?
C007 C00C 1.393(7) . ?
C007 C00G 1.369(8) . ?
C009 C00C 1.418(6) . ?
C009 C00I 1.423(7) . ?
C00A C00D 1.474(7) . ?
C00A C00S 1.493(7) . ?
C00B H00B 0.9400 . ?
C00B C00C 1.441(7) . ?
C00B C00J 1.333(7) . ?
C00D C00N 1.396(7) . ?
C00E C00J 1.428(8) . ?
C00E C00R 1.402(8) . ?
C00F C00P 1.426(8) . ?
C00F C00T 1.408(9) . ?
C00G H00G 0.9400 . ?
C00G C00M 1.385(8) . ?
C00H C00L 1.471(8) . ?
C00H C00O 1.373(8) . ?
C00I C00M 1.377(8) . ?
C00I C00Q 1.438(8) . ?
C00J H00J 0.9400 . ?
C00K H00K 0.9400 . ?
C00K C00P 1.376(9) . ?
C00K C00R 1.386(9) . ?
C00L H00A 0.9700 . ?
C00L H00C 0.9700 . ?
C00L H00D 0.9700 . ?
C00M H00M 0.9400 . ?
C00N H00N 0.9400 . ?
C00N C00V 1.346(9) . ?
C00O H00O 0.9400 . ?
C00O C00V 1.375(10) . ?
C00P H00P 0.9400 . ?
C00Q H00Q 0.9400 . ?
C00Q C00T 1.333(9) . ?
C00R H00R 0.9400 . ?
C00S H00E 0.9700 . ?
C00S H00F 0.9700 . ?
C00S H00H 0.9700 . ?
C00T H00T 0.9400 . ?
C00V H00V 0.9400 . ?

loop_
_geom_torsion_atom_site_label_1
_geom_torsion_atom_site_label_2
_geom_torsion_atom_site_label_3
_geom_torsion_atom_site_label_4
_geom_torsion
_geom_torsion_site_symmetry_1
_geom_torsion_site_symmetry_2
_geom_torsion_site_symmetry_3
_geom_torsion_site_symmetry_4
_geom_torsion_publ_flag
Fe01 O002 C008 N004 -1.9(7) . . . . ?
Fe01 O002 C008 C007 178.7(3) . . . . ?
Fe01 N003 N004 C008 1.3(5) . . . . ?
Fe01 N003 C00A C00D 8.5(6) . . . . ?
Fe01 N003 C00A C00S -171.0(4) . . . . ?
Fe01 N005 C00D C00A -16.9(5) . . . . ?
Fe01 N005 C00D C00N 162.4(4) . . . . ?
Fe01 N005 C00H C00L 17.7(7) . . . . ?
Fe01 N005 C00H C00O -160.7(5) . . . . ?
N003 N004 C008 O002 0.5(7) . . . . ?
N003 N004 C008 C007 179.9(4) . . . . ?
N003 C00A C00D N005 6.9(6) . . . . ?
N003 C00A C00D C00N -172.4(5) . . . . ?
N004 N003 C00A C00D -179.6(4) . . . . ?
N004 N003 C00A C00S 0.8(8) . . . . ?
N005 C00D C00N C00V 0.6(9) . . . . ?
N005 C00H C00O C00V 1.3(10) . . . . ?
C006 C009 C00C C007 -179.8(5) . . . . ?
C006 C009 C00C C00B -2.7(7) . . . . ?
C006 C009 C00I C00M 179.4(5) . . . . ?
C006 C009 C00I C00Q 0.5(8) . . . . ?
C006 C00E C00J C00B -1.4(9) . . . . ?
C006 C00E C00R C00K -1.2(10) . . . . ?
C006 C00F C00P C00K 0.2(9) . . . . ?
C006 C00F C00T C00Q 3.8(10) . . . . ?
C007 C00G C00M C00I 1.8(10) . . . . ?
C008 C007 C00C C009 -178.5(4) . . . . ?
C008 C007 C00C C00B 4.6(7) . . . . ?
C008 C007 C00G C00M 176.6(5) . . . . ?
C009 C006 C00E C00J 0.6(8) . . . . ?
C009 C006 C00E C00R 179.8(5) . . . . ?
C009 C006 C00F C00P -179.3(5) . . . . ?
C009 C006 C00F C00T -1.5(8) . . . . ?
C009 C00I C00M C00G 0.5(10) . . . . ?
C009 C00I C00Q C00T 1.8(11) . . . . ?
C00A N003 N004 C008 -170.9(4) . . . . ?
C00A C00D C00N C00V 179.8(5) . . . . ?
C00C C007 C008 O002 53.9(6) . . . . ?
C00C C007 C008 N004 -125.6(5) . . . . ?
C00C C007 C00G C00M -2.2(8) . . . . ?
C00C C009 C00I C00M -2.4(8) . . . . ?
C00C C009 C00I C00Q 178.7(5) . . . . ?
C00C C00B C00J C00E 0.1(9) . . . . ?
C00D N005 C00H C00L -179.5(5) . . . . ?
C00D N005 C00H C00O 2.1(8) . . . . ?
C00D C00N C00V C00O 2.8(10) . . . . ?
C00E C006 C009 C00C 1.5(7) . . . . ?
C00E C006 C009 C00I 179.7(5) . . . . ?
C00E C006 C00F C00P 0.4(8) . . . . ?
C00E C006 C00F C00T 178.2(6) . . . . ?
C00F C006 C009 C00C -178.8(5) . . . . ?
C00F C006 C009 C00I -0.6(8) . . . . ?
C00F C006 C00E C00J -179.1(5) . . . . ?
C00F C006 C00E C00R 0.1(8) . . . . ?
C00G C007 C008 O002 -124.8(6) . . . . ?
C00G C007 C008 N004 55.7(6) . . . . ?
C00G C007 C00C C009 0.2(7) . . . . ?
C00G C007 C00C C00B -176.6(5) . . . . ?
C00H N005 C00D C00A 177.7(4) . . . . ?
C00H N005 C00D C00N -3.0(7) . . . . ?
C00H C00O C00V C00N -3.8(10) . . . . ?
C00I C009 C00C C007 2.0(7) . . . . ?
C00I C009 C00C C00B 179.1(5) . . . . ?
C00I C00Q C00T C00F -3.9(12) . . . . ?
C00J C00B C00C C007 178.9(5) . . . . ?
C00J C00B C00C C009 1.9(8) . . . . ?
C00J C00E C00R C00K 178.0(6) . . . . ?
C00L C00H C00O C00V -177.0(6) . . . . ?
C00M C00I C00Q C00T -177.0(7) . . . . ?
C00P C00F C00T C00Q -178.5(7) . . . . ?
C00P C00K C00R C00E 1.8(11) . . . . ?
C00Q C00I C00M C00G 179.3(6) . . . . ?
C00R C00E C00J C00B 179.4(6) . . . . ?
C00R C00K C00P C00F -1.3(11) . . . . ?
C00S C00A C00D N005 -173.6(5) . . . . ?
C00S C00A C00D C00N 7.2(8) . . . . ?
C00T C00F C00P C00K -177.6(6) . . . . ?

loop_
_smtbx_masks_void_nr
_smtbx_masks_void_average_x
_smtbx_masks_void_average_y
_smtbx_masks_void_average_z
_smtbx_masks_void_volume
_smtbx_masks_void_count_electrons
_smtbx_masks_void_content
1 -0.921 -0.250 0.250 574.5 119.1 '12 H2O'
2 0.000 -0.548 0.500 574.5 119.1 '12 H2O'
3 -0.945 0.250 0.750 574.5 119.1 '12 H2O'
4 0.500 -0.428 0.000 574.5 119.1 '12 H2O'
